data_2010734
loop_
_publ_author_name
'K\"onig, Uwe-Christoph'
'Berkei, Michael'
'Neikes, Frank'
'Preut, Hans'
'Mitchell, Terence Nigel'

_publ_section_title
;
 Complexes of dimethyltin dihalides with <i>N</i>-methylpyrrolidinone,
 C~12~H~24~N~2~O~2~<i>X</i>~2~Sn (<i>X</i> = Cl, Br or I)
;
_journal_issue 3
_journal_name_full 'Acta Crystallographica Section C'
_journal_page_first 324
_journal_page_last 326
_journal_paper_doi 10.1107/S0108270199016388
_journal_volume 56
_journal_year 2000
_chemical_formula_iupac '[SnCl~2~(CH~3~)~2~(C~5~H~9~NO)~2~]'
_chemical_formula_sum 'C12 H24 Cl2 N2 O2 Sn'
_chemical_formula_weight 417.92
_chemical_name_systematic
;
cis-dichloro-trans-dimethyl-cis-bis(N-methylpyrrolidin-2-one-O)tin(IV)
;
_space_group_IT_number 14
_symmetry_cell_setting monoclinic
_symmetry_space_group_name_Hall '-P 2ybc'
_symmetry_space_group_name_H-M 'P 1 21/c 1'
_audit_creation_method SHELXL97
_cell_angle_alpha 90.00
_cell_angle_beta 111.38(3)
_cell_angle_gamma 90.00
_cell_formula_units_Z 4
_cell_length_a 7.8320(16)
_cell_length_b 25.703(5)
_cell_length_c 8.9840(18)
_cell_measurement_reflns_used 6276
_cell_measurement_temperature 173(2)
_cell_measurement_theta_max 25.67
_cell_measurement_theta_min 2.56
_cell_volume 1684.1(7)
_computing_cell_refinement 'DENZO-SMN (Otwinowski & Minor, 1997)'
_computing_data_collection 'KappaCCD Server Software (Nonius, 1997)'
_computing_data_reduction DENZO-SMN
_computing_molecular_graphics 'SHELXTL-Plus (Sheldrick, 1991)'
_computing_publication_material 'SHELXL97 and PARST95 (Nardelli, 1995)'
_computing_structure_refinement 'SHELXL97 (Sheldrick, 1997)'
_computing_structure_solution 'SHELXS97 (Sheldrick, 1990)'
_diffrn_ambient_temperature 173(2)
_diffrn_detector_area_resol_mean '10 vertical, 18 horizontal'
_diffrn_measured_fraction_theta_full .974
_diffrn_measured_fraction_theta_max .974
_diffrn_measurement_device_type 'Nonius KappaCCD'
_diffrn_measurement_method
;
935 frames via \w-rotation (\D\w = 1\%) at different \q
values and 2 \\times 20 s per frame
;
_diffrn_radiation_monochromator graphite
_diffrn_radiation_source 'fine-focus sealed tube'
_diffrn_radiation_type MoK\a
_diffrn_radiation_wavelength .71073
_diffrn_reflns_av_R_equivalents .019
_diffrn_reflns_av_sigmaI/netI .030
_diffrn_reflns_limit_h_max 9
_diffrn_reflns_limit_h_min -9
_diffrn_reflns_limit_k_max 31
_diffrn_reflns_limit_k_min -31
_diffrn_reflns_limit_l_max 10
_diffrn_reflns_limit_l_min -10
_diffrn_reflns_number 6276
_diffrn_reflns_theta_full 25.67
_diffrn_reflns_theta_max 25.67
_diffrn_reflns_theta_min 2.56
_diffrn_standards_decay_% 0
_exptl_absorpt_coefficient_mu 1.834
_exptl_absorpt_correction_type none
_exptl_crystal_colour colourless
_exptl_crystal_density_diffrn 1.648
_exptl_crystal_density_meas ?
_exptl_crystal_density_method 'not measured'
_exptl_crystal_description parallelepiped
_exptl_crystal_F_000 840
_exptl_crystal_size_max .15
_exptl_crystal_size_mid .10
_exptl_crystal_size_min .10
_refine_diff_density_max .317
_refine_diff_density_min -.589
_refine_ls_extinction_method none
_refine_ls_goodness_of_fit_ref .984
_refine_ls_hydrogen_treatment constr
_refine_ls_matrix_type full
_refine_ls_number_parameters 176
_refine_ls_number_reflns 3188
_refine_ls_number_restraints 0
_refine_ls_restrained_S_all .984
_refine_ls_R_factor_all .028
_refine_ls_R_factor_gt .020
_refine_ls_shift/su_max .005
_refine_ls_shift/su_mean .000
_refine_ls_structure_factor_coef Fsqd
_refine_ls_weighting_details 'w = 1/[\s^2^(Fo^2^)+(0.0286P)^2^] where P=(Fo^2^+2Fc^2^)/3'
_refine_ls_weighting_scheme calc
_refine_ls_wR_factor_ref .050
_reflns_number_gt 2598
_reflns_number_total 3188
_reflns_threshold_expression I>2\s(I)
_cod_data_source_file na1448.cif
_cod_data_source_block I
_cod_depositor_comments
;
The following automatic conversions were performed:

'_geom_hbond_publ_flag' value 'Yes' changed to 'yes' according to
/home/saulius/struct/CIF-dictionaries/cif_core.dic dictionary named
'cif_core.dic' version 2.4.1 from 2010-06-29 (4 times).

Automatic conversion script
Id: cif_fix_values 1715 2011-07-08 13:25:40Z adriana 

The following automatic conversions were performed:

'_exptl_crystal_density_meas' value 'not measured' was changed to '?'
- the value is perceived as not measured.

Automatic conversion script
Id: cif_fix_values 3008 2015-01-20 13:52:24Z robertas 

The following automatic conversions were performed:

'_refine_ls_weighting_scheme' value 'calc w =
1/[\s^2^(Fo^2^)+(0.0286P)^2^] where P=(Fo^2^+2Fc^2^)/3' was changed
to 'calc'. New tag '_refine_ls_weighting_details' was created. The
value of the new tag was set to 'w = 1/[\s^2^(Fo^2^)+(0.0286P)^2^]
where P=(Fo^2^+2Fc^2^)/3'.

Automatic conversion script
Id: cif_fix_values 3143 2015-03-26 13:38:13Z robertas 
;
_cod_original_cell_volume 1684.0(6)
_cod_original_sg_symbol_H-M 'P 21/c'
_cod_database_code 2010734
_cod_database_fobs_code 2010734

loop_
_symmetry_equiv_pos_as_xyz
'x, y, z'
'-x, y+1/2, -z+1/2'
'-x, -y, -z'
'x, -y-1/2, z-1/2'

loop_
_atom_site_label
_atom_site_fract_x
_atom_site_fract_y
_atom_site_fract_z
_atom_site_U_iso_or_equiv
_atom_site_adp_type
_atom_site_calc_flag
_atom_site_refinement_flags
_atom_site_occupancy
_atom_site_disorder_assembly
_atom_site_disorder_group
_atom_site_type_symbol
Sn1 .55506(2) .875738(6) .147222(16) .02559(7) Uani d . 1 . . Sn
Cl1 .44742(8) .81796(2) -.08912(7) .03417(15) Uani d . 1 . . Cl
Cl2 .28036(8) .93176(2) .03559(6) .03249(14) Uani d . 1 . . Cl
C1 .4510(3) .83341(8) .2969(3) .0340(6) Uani d . 1 . . C
H1A .4597 .7968 .2794 .051 Uiso calc R 1 . . H
H1B .3249 .8426 .2728 .051 Uiso calc R 1 . . H
H1C .5210 .8415 .4066 .051 Uiso calc R 1 . . H
C2 .7403(3) .91839(8) .0742(3) .0322(6) Uani d . 1 . . C
H2A .7093 .9547 .0682 .048 Uiso calc R 1 . . H
H2B .7336 .9065 -.0291 .048 Uiso calc R 1 . . H
H2C .8626 .9135 .1500 .048 Uiso calc R 1 . . H
O1 .8247(2) .82031(6) .26626(19) .0378(4) Uani d . 1 . . O
C11 .8474(3) .77224(9) .2870(3) .0295(5) Uani d . 1 . . C
C12 .7258(3) .73021(8) .1893(3) .0374(6) Uani d . 1 . . C
H12A .7031 .7352 .0767 .056 Uiso calc R 1 . . H
H12B .6093 .7300 .2043 .056 Uiso calc R 1 . . H
C13 .8288(4) .67986(9) .2489(3) .0412(6) Uani d . 1 . . C
H13A .8837 .6672 .1749 .062 Uiso calc R 1 . . H
H13B .7476 .6533 .2624 .062 Uiso calc R 1 . . H
C14 .9765(3) .69428(9) .4096(3) .0412(6) Uani d . 1 . . C
H14A .9409 .6836 .4978 .062 Uiso calc R 1 . . H
H14B 1.0929 .6782 .4218 .062 Uiso calc R 1 . . H
N1 .9878(3) .75095(7) .4021(2) .0324(5) Uani d . 1 . . N
C15 1.1324(3) .77999(10) .5218(3) .0427(7) Uani d . 1 . . C
H15A 1.1127 .8166 .5012 .064 Uiso calc R 1 . . H
H15B 1.2489 .7704 .5175 .064 Uiso calc R 1 . . H
H15C 1.1312 .7722 .6260 .064 Uiso calc R 1 . . H
O2 .6735(2) .93132(6) .38595(17) .0361(4) Uani d . 1 . . O
C21 .6857(3) .97906(8) .4134(2) .0259(5) Uani d . 1 . . C
C22 .5857(3) 1.02161(8) .3011(2) .0305(5) Uani d . 1 . . C
H22A .4543 1.0159 .2631 .046 Uiso calc R 1 . . H
H22B .6237 1.0232 .2098 .046 Uiso calc R 1 . . H
C23 .6370(4) 1.07148(9) .3986(3) .0427(7) Uani d . 1 . . C
H23A .5321 1.0853 .4186 .064 Uiso calc R 1 . . H
H23B .6799 1.0976 .3424 .064 Uiso calc R 1 . . H
C24 .7897(3) 1.05659(8) .5557(3) .0339(6) Uani d . 1 . . C
H24A .9066 1.0707 .5609 .051 Uiso calc R 1 . . H
H24B .7629 1.0692 .6467 .051 Uiso calc R 1 . . H
N2 .7915(3) .99975(7) .5524(2) .0277(4) Uani d . 1 . . N
C25 .9070(3) .96993(9) .6887(3) .0361(6) Uani d . 1 . . C
H25A .8876 .9335 .6656 .054 Uiso calc R 1 . . H
H25B .8768 .9783 .7803 .054 Uiso calc R 1 . . H
H25C 1.0333 .9783 .7104 .054 Uiso calc R 1 . . H

loop_
_atom_site_aniso_label
_atom_site_aniso_U_11
_atom_site_aniso_U_22
_atom_site_aniso_U_33
_atom_site_aniso_U_12
_atom_site_aniso_U_13
_atom_site_aniso_U_23
Sn1 .02834(10) .02253(10) .02124(9) -.00205(7) .00352(7) .00138(6)
Cl1 .0404(4) .0332(3) .0242(3) -.0062(3) .0063(3) -.0047(3)
Cl2 .0303(3) .0328(3) .0296(3) .0037(3) .0053(3) .0060(2)
C1 .0496(16) .0247(12) .0277(12) -.0025(11) .0139(11) .0000(10)
C2 .0342(13) .0252(12) .0362(13) -.0035(10) .0117(11) -.0012(10)
O1 .0342(10) .0230(8) .0452(10) .0004(7) .0012(8) .0030(7)
C11 .0305(14) .0300(13) .0295(12) .0012(11) .0128(11) .0018(11)
C12 .0426(16) .0268(12) .0366(13) -.0032(11) .0070(12) -.0023(11)
C13 .0468(16) .0278(13) .0532(16) -.0026(12) .0233(13) -.0054(12)
C14 .0386(15) .0298(13) .0546(16) .0089(11) .0163(13) .0116(12)
N1 .0286(11) .0281(10) .0379(11) .0045(9) .0092(9) .0035(9)
C15 .0349(15) .0439(15) .0401(15) .0004(12) .0026(12) -.0050(12)
O2 .0479(11) .0270(9) .0249(8) -.0030(8) .0032(8) -.0011(7)
C21 .0264(13) .0279(12) .0246(11) -.0024(10) .0108(10) -.0004(10)
C22 .0316(14) .0333(13) .0246(12) .0006(11) .0078(10) .0034(10)
C23 .0598(18) .0272(12) .0347(14) .0066(12) .0097(13) .0014(11)
C24 .0423(15) .0280(12) .0304(13) -.0031(11) .0118(11) -.0043(10)
N2 .0314(11) .0258(9) .0217(10) -.0016(8) .0046(8) -.0004(8)
C25 .0375(15) .0373(14) .0260(12) -.0005(11) .0027(11) .0027(11)

loop_
_atom_type_symbol
_atom_type_description
_atom_type_scat_dispersion_real
_atom_type_scat_dispersion_imag
_atom_type_scat_source
C C .0033 .0016 'International Tables Vol C Tables 4.2.6.8 and 6.1.1.4'
H H .0000 .0000 'International Tables Vol C Tables 4.2.6.8 and 6.1.1.4'
N N .0061 .0033 'International Tables Vol C Tables 4.2.6.8 and 6.1.1.4'
O O .0106 .0060 'International Tables Vol C Tables 4.2.6.8 and 6.1.1.4'
Cl Cl .1484 .1585 'International Tables Vol C Tables 4.2.6.8 and 6.1.1.4'
Sn Sn -.6537 1.4246 'International Tables Vol C Tables 4.2.6.8 and 6.1.1.4'

loop_
_geom_angle_atom_site_label_1
_geom_angle_atom_site_label_2
_geom_angle_atom_site_label_3
_geom_angle
C2 Sn1 C1 159.57(9)
C2 Sn1 O1 81.74(7)
C1 Sn1 O1 83.89(8)
C2 Sn1 O2 83.44(8)
C1 Sn1 O2 81.63(7)
O1 Sn1 O2 88.06(6)
C2 Sn1 Cl1 95.91(7)
C1 Sn1 Cl1 98.48(6)
O1 Sn1 Cl1 89.73(5)
O2 Sn1 Cl1 177.76(4)
C2 Sn1 Cl2 99.59(7)
C1 Sn1 Cl2 94.44(7)
O1 Sn1 Cl2 178.02(4)
O2 Sn1 Cl2 90.64(5)
Cl1 Sn1 Cl2 91.58(3)
Sn1 C1 H1A 109.5
Sn1 C1 H1B 109.5
H1A C1 H1B 109.5
Sn1 C1 H1C 109.5
H1A C1 H1C 109.5
H1B C1 H1C 109.5
Sn1 C2 H2A 109.5
Sn1 C2 H2B 109.5
H2A C2 H2B 109.5
Sn1 C2 H2C 109.5
H2A C2 H2C 109.5
H2B C2 H2C 109.5
C11 O1 Sn1 133.83(15)
O1 C11 N1 123.9(2)
O1 C11 C12 126.9(2)
N1 C11 C12 109.28(19)
C11 C12 C13 105.46(19)
C11 C12 H12A 110.6
C13 C12 H12A 110.6
C11 C12 H12B 110.6
C13 C12 H12B 110.6
H12A C12 H12B 108.8
C12 C13 C14 104.38(18)
C12 C13 H13A 110.9
C14 C13 H13A 110.9
C12 C13 H13B 110.9
C14 C13 H13B 110.9
H13A C13 H13B 108.9
N1 C14 C13 103.58(19)
N1 C14 H14A 111.0
C13 C14 H14A 111.0
N1 C14 H14B 111.0
C13 C14 H14B 111.0
H14A C14 H14B 109.0
C11 N1 C15 124.6(2)
C11 N1 C14 113.7(2)
C15 N1 C14 121.43(19)
N1 C15 H15A 109.5
N1 C15 H15B 109.5
H15A C15 H15B 109.5
N1 C15 H15C 109.5
H15A C15 H15C 109.5
H15B C15 H15C 109.5
C21 O2 Sn1 136.09(14)
O2 C21 N2 123.7(2)
O2 C21 C22 126.88(19)
N2 C21 C22 109.46(18)
C21 C22 C23 105.27(17)
C21 C22 H22A 110.7
C23 C22 H22A 110.7
C21 C22 H22B 110.7
C23 C22 H22B 110.7
H22A C22 H22B 108.8
C22 C23 C24 105.92(17)
C22 C23 H23A 110.6
C24 C23 H23A 110.6
C22 C23 H23B 110.6
C24 C23 H23B 110.6
H23A C23 H23B 108.7
N2 C24 C23 103.98(17)
N2 C24 H24A 111.0
C23 C24 H24A 111.0
N2 C24 H24B 111.0
C23 C24 H24B 111.0
H24A C24 H24B 109.0
C21 N2 C25 124.38(18)
C21 N2 C24 114.25(17)
C25 N2 C24 121.30(17)
N2 C25 H25A 109.5
N2 C25 H25B 109.5
H25A C25 H25B 109.5
N2 C25 H25C 109.5
H25A C25 H25C 109.5
H25B C25 H25C 109.5

loop_
_geom_bond_atom_site_label_1
_geom_bond_atom_site_label_2
_geom_bond_site_symmetry_2
_geom_bond_distance
_geom_bond_publ_flag
Sn1 C2 . 2.105(2) ?
Sn1 C1 . 2.111(2) ?
Sn1 O1 . 2.4464(16) ?
Sn1 O2 . 2.4598(15) ?
Sn1 Cl1 . 2.4737(7) ?
Sn1 Cl2 . 2.4768(8) ?
C1 H1A . .9600 ?
C1 H1B . .9600 ?
C1 H1C . .9600 ?
C2 H2A . .9600 ?
C2 H2B . .9600 ?
C2 H2C . .9600 ?
O1 C11 . 1.253(3) ?
C11 N1 . 1.322(3) ?
C11 C12 . 1.495(3) ?
C12 C13 . 1.516(3) ?
C12 H12A . .9700 ?
C12 H12B . .9700 ?
C13 C14 . 1.531(3) ?
C13 H13A . .9700 ?
C13 H13B . .9700 ?
C14 N1 . 1.463(3) ?
C14 H14A . .9700 ?
C14 H14B . .9700 ?
N1 C15 . 1.452(3) ?
C15 H15A . .9600 ?
C15 H15B . .9600 ?
C15 H15C . .9600 ?
O2 C21 . 1.248(2) ?
C21 N2 . 1.332(3) ?
C21 C22 . 1.500(3) ?
C22 C23 . 1.522(3) ?
C22 H22A . .9700 ?
C22 H22B . .9700 ?
C23 C24 . 1.529(3) ?
C23 H23A . .9700 ?
C23 H23B . .9700 ?
C24 N2 . 1.462(3) ?
C24 H24A . .9700 ?
C24 H24B . .9700 ?
N2 C25 . 1.448(3) ?
C25 H25A . .9600 ?
C25 H25B . .9600 ?
C25 H25C . .9600 ?

loop_
_geom_hbond_atom_site_label_D
_geom_hbond_atom_site_label_H
_geom_hbond_atom_site_label_A
_geom_hbond_site_symmetry_A
_geom_hbond_distance_DH
_geom_hbond_distance_HA
_geom_hbond_distance_DA
_geom_hbond_angle_DHA
_geom_hbond_publ_flag
C12 H12B Cl1 4_576 .97 2.90 3.662(3) 139 yes
C14 H14B Cl1 4_676 .97 2.82 3.698(3) 152 yes
C24 H24B Cl2 3_676 .97 2.99 3.916(3) 159 yes
C22 H22B Cl2 3_675 .97 2.82 3.742(3) 158 yes

loop_
_geom_torsion_atom_site_label_1
_geom_torsion_atom_site_label_2
_geom_torsion_atom_site_label_3
_geom_torsion_atom_site_label_4
_geom_torsion
C2 Sn1 O1 C11 -144.8(2)
C1 Sn1 O1 C11 49.8(2)
O2 Sn1 O1 C11 131.6(2)
Cl1 Sn1 O1 C11 -48.8(2)
Cl2 Sn1 O1 C11 82.7(11)
Sn1 O1 C11 N1 -153.53(18)
Sn1 O1 C11 C12 26.9(4)
O1 C11 C12 C13 171.9(2)
N1 C11 C12 C13 -7.8(3)
C11 C12 C13 C14 16.4(3)
C12 C13 C14 N1 -18.7(3)
O1 C11 N1 C15 1.4(4)
C12 C11 N1 C15 -178.9(2)
O1 C11 N1 C14 175.4(2)
C12 C11 N1 C14 -4.9(3)
C13 C14 N1 C11 15.3(3)
C13 C14 N1 C15 -170.5(2)
C2 Sn1 O2 C21 56.5(2)
C1 Sn1 O2 C21 -137.4(2)
O1 Sn1 O2 C21 138.4(2)
Cl1 Sn1 O2 C21 129.6(9)
Cl2 Sn1 O2 C21 -43.0(2)
Sn1 O2 C21 N2 -165.15(16)
Sn1 O2 C21 C22 15.9(4)
O2 C21 C22 C23 175.0(2)
N2 C21 C22 C23 -4.1(3)
C21 C22 C23 C24 9.0(3)
C22 C23 C24 N2 -10.5(3)
O2 C21 N2 C25 .7(4)
C22 C21 N2 C25 179.8(2)
O2 C21 N2 C24 177.8(2)
C22 C21 N2 C24 -3.0(3)
C23 C24 N2 C21 8.7(3)
C23 C24 N2 C25 -174.1(2)
